data_1572302
loop_
_publ_author_name
'Xia, Guomin'
'Zhou, Chunlei'
'Xiao, Xingliang'
'Yang, Yang'
'Yu, Fuqing'
'Wang, Hongming'

_publ_section_title
;
 Self-correcting mismatches in metastable hydrogen-bonded organic
 frameworks with an 11-fold interpenetrated array.
;
_journal_issue 35
_journal_name_full 'Chemical science'
_journal_page_first 14336
_journal_page_last 14343
_journal_paper_doi 10.1039/d4sc02751e
_journal_volume 15
_journal_year 2024
_chemical_compound_source 3,3',6,6'-tetrabromo-9,9'-bicarbazole
_chemical_formula_moiety 'C68 H36 N6 O4'
_chemical_formula_sum 'C68 H36 N6 O4'
_chemical_formula_weight 1001.03
_chemical_name_common BC-4Np
_chemical_name_systematic 6,6',6'',6'''-([9,9'-bicarbazole]-3,3',6,6'-tetrayl)tetrakis(benzo[cd]indol-2(1H)-one)
_space_group_crystal_system monoclinic
_space_group_IT_number 15
_space_group_name_Hall '-I 2ya'
_space_group_name_H-M_alt 'I 1 2/a 1'
_atom_sites_solution_hydrogens geom
_atom_sites_solution_primary dual
_audit_creation_date 2022-08-11
_audit_creation_method
;
Olex2 1.5
(compiled 2022.04.07 svn.rca3783a0 for OlexSys, GUI svn.r6498)
;
_audit_update_record
;
2022-12-14 deposited with the CCDC.	2024-08-06 downloaded from the CCDC.
;
_cell_angle_alpha 90
_cell_angle_beta 93.150(7)
_cell_angle_gamma 90
_cell_formula_units_Z 12
_cell_length_a 16.6654(17)
_cell_length_b 38.187(4)
_cell_length_c 29.129(3)
_cell_measurement_reflns_used 9877
_cell_measurement_temperature 193.00
_cell_measurement_theta_max 56.33
_cell_measurement_theta_min 2.52
_cell_volume 18510(3)
_computing_cell_refinement 'SAINT V8.40B (Bruker, 2019)'
_computing_data_collection 'APEX4 V2021.10-0 (Bruker, 2021)'
_computing_data_reduction 'SAINT V8.40B (Bruker, 2019)'
_computing_molecular_graphics 'Olex2 1.5 (Dolomanov et al., 2009)'
_computing_publication_material 'Olex2 1.5 (Dolomanov et al., 2009)'
_computing_structure_refinement 'SHELXL 2019/2 (Sheldrick, 2015)'
_computing_structure_solution 'SHELXT 2018/2 (Sheldrick, 2018)'
_diffrn_ambient_temperature 193.00
_diffrn_detector CPAD
_diffrn_detector_area_resol_mean 7.41
_diffrn_detector_type 'Bruker PHOTON II'
_diffrn_measured_fraction_theta_full 0.999
_diffrn_measured_fraction_theta_max 0.999
_diffrn_measurement_device 'four-circle diffractometer'
_diffrn_measurement_device_type 'Bruker D8 VENTURE Metaljet PHOTON II'
_diffrn_measurement_method '\w and \f shutterless scans'
_diffrn_measurement_specimen_support 'nylon loop'
_diffrn_radiation_monochromator 'Helios Multi-layer Optic'
_diffrn_radiation_probe x-ray
_diffrn_radiation_type GaK\a
_diffrn_radiation_wavelength 1.34139
_diffrn_reflns_av_R_equivalents 0.1273
_diffrn_reflns_av_unetI/netI 0.0500
_diffrn_reflns_Laue_measured_fraction_full 0.999
_diffrn_reflns_Laue_measured_fraction_max 0.999
_diffrn_reflns_limit_h_max 20
_diffrn_reflns_limit_h_min -20
_diffrn_reflns_limit_k_max 46
_diffrn_reflns_limit_k_min -46
_diffrn_reflns_limit_l_max 35
_diffrn_reflns_limit_l_min -35
_diffrn_reflns_number 298664
_diffrn_reflns_point_group_measured_fraction_full 0.999
_diffrn_reflns_point_group_measured_fraction_max 0.999
_diffrn_reflns_theta_full 53.594
_diffrn_reflns_theta_max 53.907
_diffrn_reflns_theta_min 2.013
_diffrn_source MetalJet
_diffrn_source_current 2.86
_diffrn_source_power 0.19937059999999998
_diffrn_source_type 'Liquid Metal source'
_diffrn_source_voltage 69.71
_diffrn_standards_number 0
_exptl_absorpt_coefficient_mu 0.346
_exptl_absorpt_correction_T_max 0.7439
_exptl_absorpt_correction_T_min 0.6197
_exptl_absorpt_correction_type multi-scan
_exptl_absorpt_process_details
;
SADABS-2016/2 (Bruker,2016/2) was used for absorption correction.
wR2(int) was 0.1655 before and 0.1112 after correction.
The Ratio of minimum to maximum transmission is 0.8330.
The \l/2 correction factor is Not present.
;
_exptl_crystal_colour colorless
_exptl_crystal_density_diffrn 1.078
_exptl_crystal_description block
_exptl_crystal_F_000 6216
_exptl_crystal_preparation Luminescent
_exptl_crystal_recrystallization_method 'Re-crystallisation from solvent: DMF/Acetone'
_exptl_crystal_size_max 0.13
_exptl_crystal_size_mid 0.12
_exptl_crystal_size_min 0.1
_refine_diff_density_max 0.750
_refine_diff_density_min -0.392
_refine_diff_density_rms 0.084
_refine_ls_extinction_method none
_refine_ls_goodness_of_fit_ref 1.163
_refine_ls_hydrogen_treatment constr
_refine_ls_matrix_type full
_refine_ls_number_parameters 1054
_refine_ls_number_reflns 16920
_refine_ls_number_restraints 272
_refine_ls_restrained_S_all 1.170
_refine_ls_R_factor_all 0.2026
_refine_ls_R_factor_gt 0.1469
_refine_ls_shift/su_max 0.000
_refine_ls_shift/su_mean 0.000
_refine_ls_structure_factor_coef Fsqd
_refine_ls_weighting_details 'w=1/[\s^2^(Fo^2^)+(0.0600P)^2^+100.0000P] where P=(Fo^2^+2Fc^2^)/3'
_refine_ls_weighting_scheme calc
_refine_ls_wR_factor_gt 0.3193
_refine_ls_wR_factor_ref 0.3485
_reflns_Friedel_coverage 0.000
_reflns_number_gt 9031
_reflns_number_total 16920
_reflns_threshold_expression 'I > 2\s(I)'
_cod_data_source_file d4sc02751e2.cif
_cod_data_source_block a
_cod_depositor_comments
;
The following automatic conversions were performed:

data item '_diffrn_radiation_probe' value 'X-ray' was changed to
'x-ray' in accordance with the
/home/data/users/saulius/crontab/automatic-downloads/rss-feeds/RSC/lib/dictionaries/cif_core.dic
dictionary named 'cif_core.dic' version 2.4.2 last updated on
2011-04-26.

Automatic conversion script
Id: cif_fix_values 8170 2020-07-09 18:12:32Z antanas 

 Adding full bibliography for 1572302--1572305.cif.
;
_cod_database_code 1572302
_shelx_shelxl_version_number 2019/2
_shelx_space_group_comment
;
The symmetry employed for this shelxl refinement is uniquely defined
by the following loop, which should always be used as a source of
symmetry information in preference to the above space-group names.
They are only intended as comments.
;
_shelx_estimated_absorpt_t_max 0.966
_shelx_estimated_absorpt_t_min 0.956
_olex2_refinement_description
;
1. Fixed Uiso
 At 1.2 times of:
  All C(H) groups, All N(H) groups
2. Restrained distances
 O1-C1
 1.25 with sigma of 0.005
 C46-C102
 1.53 with sigma of 0.005
3. Uiso/Uaniso restraints and constraints
N4 \\sim C67 \\sim O3 \\sim C66 \\sim C65 \\sim C64 \\sim C63 \\sim C62 \\sim
C61 \\sim C60 \\sim C59 \\sim C58 \\sim C57: within 2A with sigma of 0.01 and
sigma for terminal atoms of 0.02 within 2A
C50 \\sim C51 \\sim C55 \\sim C56 \\sim C49 \\sim N3 \\sim C48 \\sim C47 \\sim
C46 \\sim C52 \\sim C53 \\sim C54 \\sim O4: within 2A with sigma of 0.01 and
sigma for terminal atoms of 0.02 within 2A
C5 \\sim C6 \\sim C7 \\sim C8 \\sim C9 \\sim C10 \\sim C11 \\sim C2 \\sim C3
\\sim C4 \\sim C1 \\sim N1 \\sim O1: within 2A with sigma of 0.01 and sigma for
terminal atoms of 0.02 within 2A
4.a Aromatic/amide H refined with riding coordinates:
 N2(H2), N4(H4), C21(H21), C25(H25), C26(H26), C20(H20), C30(H30), C23(H23),
 C31(H31), N1(H1), C32(H32), C17(H17), C52(H52), C53(H53), C8(H8), C47(H47),
 C44(H44), C36(H36), C42(H42), C9(H9), C39(H39), N3(H3), C48(H48), C5(H5),
 C14(H14), C13(H13), C54(H54), C37(H37), C43(H43), C63(H63), C58(H58), C59(H59),
  C64(H64), C65(H65), C3(H3A), C4(H4A), N8(H8A), C81(H81), C84(H84), C80(H80),
 N7(H7), C87(H87), C90(H90), C93(H93), C72(H72), C77(H77), C92(H92), C76(H76),
 C97(H97), C99(H99), C71(H71), C88(H88), C70(H70), C98(H98)
;
_olex2_submission_special_instructions 'No special instructions were received'

loop_
_space_group_symop_operation_xyz
'x, y, z'
'-x+1/2, y, -z'
'x+1/2, y+1/2, z+1/2'
'-x+1, y+1/2, -z+1/2'
'-x, -y, -z'
'x-1/2, -y, z'
'-x+1/2, -y+1/2, -z+1/2'
'x, -y+1/2, z+1/2'

loop_
_atom_site_label
_atom_site_type_symbol
_atom_site_fract_x
_atom_site_fract_y
_atom_site_fract_z
_atom_site_U_iso_or_equiv
_atom_site_adp_type
_atom_site_occupancy
_atom_site_site_symmetry_order
_atom_site_calc_flag
_atom_site_refinement_flags_posn
_atom_site_refinement_flags_adp
_atom_site_refinement_flags_occupancy
_atom_site_disorder_assembly
_atom_site_disorder_group
O2 O 0.3950(3) -0.03260(13) 0.31769(17) 0.0908(14) Uani 1 1 d . . . . .
N2 N 0.4267(3) 0.02495(16) 0.30579(16) 0.0758(15) Uani 1 1 d . . . . .
H2 H 0.385034 0.034655 0.318008 0.091 Uiso 1 1 calc R U . . .
O3 O 1.4417(5) -0.0430(2) 0.0110(3) 0.163(3) Uani 1 1 d . U . . .
O4 O 1.4917(5) 0.2212(3) 0.4255(3) 0.184(3) Uani 1 1 d . U . . .
O1 O 0.6327(4) 0.3604(2) -0.0071(3) 0.184(3) Uani 1 1 d D U . . .
N5 N 0.9070(3) 0.12406(18) 0.1730(2) 0.099(2) Uani 1 1 d . . . . .
C29 C 0.6128(3) 0.02711(19) 0.2486(2) 0.0729(17) Uani 1 1 d . . . . .
C33 C 0.5172(3) -0.0149(2) 0.2799(2) 0.0767(18) Uani 1 1 d . . . . .
C18 C 0.7727(3) 0.1187(2) 0.1776(2) 0.085(2) Uani 1 1 d . . . . .
N4 N 1.4129(6) 0.0149(3) 0.0192(3) 0.150(3) Uani 1 1 d . U . . .
H4 H 1.454645 0.023394 0.005631 0.180 Uiso 1 1 calc R U . . .
C24 C 0.6292(3) 0.0633(2) 0.2432(2) 0.0744(17) Uani 1 1 d . . . . .
C27 C 0.4905(3) 0.04431(19) 0.28595(19) 0.0705(16) Uani 1 1 d . . . . .
N6 N 0.9887(3) 0.11778(17) 0.1824(2) 0.0916(18) Uani 1 1 d . . . . .
C21 C 0.7789(3) 0.06132(18) 0.2351(2) 0.0738(17) Uani 1 1 d . . . . .
H21 H 0.780611 0.041714 0.255204 0.089 Uiso 1 1 calc R U . . .
C25 C 0.5755(3) 0.08706(19) 0.2585(2) 0.0768(17) Uani 1 1 d . . . . .
H25 H 0.586651 0.111223 0.254454 0.092 Uiso 1 1 calc R U . . .
C28 C 0.5432(3) 0.01881(18) 0.27084(19) 0.0700(16) Uani 1 1 d . . . . .
C34 C 0.4391(3) -0.0104(2) 0.3033(2) 0.0791(19) Uani 1 1 d . . . . .
C26 C 0.5050(4) 0.07798(19) 0.2799(2) 0.0767(17) Uani 1 1 d . . . . .
H26 H 0.468966 0.095398 0.289748 0.092 Uiso 1 1 calc R U . . .
C20 C 0.8505(3) 0.07435(19) 0.2193(2) 0.0800(18) Uani 1 1 d . . . . .
H20 H 0.900741 0.063487 0.226995 0.096 Uiso 1 1 calc R U . . .
C30 C 0.6560(4) -0.0023(2) 0.2333(2) 0.084(2) Uani 1 1 d . . . . .
H30 H 0.702400 0.000954 0.216297 0.101 Uiso 1 1 calc R U . . .
C23 C 0.7014(3) 0.1049(2) 0.1926(2) 0.082(2) Uani 1 1 d . . . . .
H23 H 0.650976 0.114745 0.182930 0.099 Uiso 1 1 calc R U . . .
C40 C 1.1161(4) 0.1073(2) 0.1667(3) 0.101(2) Uani 1 1 d . . . . .
C41 C 1.1157(4) 0.1316(2) 0.2059(3) 0.098(2) Uani 1 1 d . . . . .
C19 C 0.8449(3) 0.1035(2) 0.1922(2) 0.085(2) Uani 1 1 d . . . . .
C31 C 0.6303(4) -0.0359(2) 0.2432(3) 0.096(2) Uani 1 1 d . . . . .
H31 H 0.661277 -0.055289 0.233901 0.116 Uiso 1 1 calc R U . . .
C22 C 0.7058(3) 0.07619(19) 0.2223(2) 0.0773(18) Uani 1 1 d . . . . .
C35 C 1.0362(4) 0.1008(2) 0.1526(2) 0.099(3) Uani 1 1 d . . . . .
N1 N 0.6043(4) 0.3029(2) -0.0050(3) 0.123(2) Uani 1 1 d . U . . .
H1 H 0.566491 0.303539 -0.027293 0.147 Uiso 1 1 calc R U . . .
C67 C 1.3972(7) -0.0206(4) 0.0241(3) 0.132(3) Uani 1 1 d . U . . .
C32 C 0.5588(4) -0.0424(2) 0.2668(2) 0.089(2) Uani 1 1 d . . . . .
H32 H 0.541645 -0.065569 0.272960 0.107 Uiso 1 1 calc R U . . .
C17 C 0.7428(5) 0.1753(2) 0.1281(3) 0.111(3) Uani 1 1 d . . . . .
H17 H 0.685845 0.174740 0.128654 0.133 Uiso 1 1 calc R U . . .
C52 C 1.2921(5) 0.1393(2) 0.3262(3) 0.105(2) Uani 1 1 d . U . . .
H52 H 1.260159 0.121746 0.310925 0.125 Uiso 1 1 calc R U . . .
C16 C 0.7899(4) 0.1486(2) 0.1499(3) 0.104(3) Uani 1 1 d . . . . .
C45 C 1.0345(4) 0.1384(2) 0.2140(3) 0.093(2) Uani 1 1 d . . . . .
C53 C 1.3584(5) 0.1302(3) 0.3557(3) 0.112(2) Uani 1 1 d . U . . .
H53 H 1.369002 0.105865 0.358618 0.134 Uiso 1 1 calc R U . . .
C8 C 0.6694(5) 0.2146(3) 0.0469(2) 0.106(2) Uani 1 1 d . U . . .
H8 H 0.663153 0.189871 0.045022 0.127 Uiso 1 1 calc R U . . .
C47 C 1.2074(5) 0.2295(2) 0.2990(3) 0.107(2) Uani 1 1 d . U . . .
H47 H 1.163001 0.239896 0.282359 0.128 Uiso 1 1 calc R U . . .
C44 C 1.0115(5) 0.1616(2) 0.2455(3) 0.111(3) Uani 1 1 d . . . . .
H44 H 0.956228 0.166245 0.249097 0.133 Uiso 1 1 calc R U . . .
C10 C 0.6359(6) 0.2714(3) 0.0200(3) 0.115(2) Uani 1 1 d . U . . .
C36 C 1.0171(5) 0.0784(3) 0.1169(3) 0.113(3) Uani 1 1 d . . . . .
H36 H 0.962930 0.073208 0.107415 0.136 Uiso 1 1 calc R U . . .
C50 C 1.3289(5) 0.1980(3) 0.3473(3) 0.105(2) Uani 1 1 d . U . . .
C62 C 1.2351(6) 0.0229(3) 0.0782(3) 0.120(2) Uani 1 1 d . U . . .
C42 C 1.1755(5) 0.1485(3) 0.2340(3) 0.115(3) Uani 1 1 d . . . . .
H42 H 1.230606 0.143437 0.230349 0.138 Uiso 1 1 calc R U . . .
C61 C 1.3026(7) 0.0112(3) 0.0551(3) 0.123(2) Uani 1 1 d . U . . .
C9 C 0.6151(5) 0.2362(3) 0.0175(3) 0.117(2) Uani 1 1 d . U . . .
H9 H 0.571091 0.227203 -0.001031 0.140 Uiso 1 1 calc R U . . .
C15 C 0.8754(4) 0.1522(2) 0.1497(3) 0.108(3) Uani 1 1 d . . . . .
C39 C 1.1784(4) 0.0925(3) 0.1447(2) 0.118(3) Uani 1 1 d . . . . .
H39 H 1.232639 0.096793 0.154915 0.142 Uiso 1 1 calc R U . . .
C55 C 1.3925(6) 0.1846(3) 0.3757(3) 0.115(2) Uani 1 1 d . U . . .
N3 N 1.3890(5) 0.2445(2) 0.3821(3) 0.140(2) Uani 1 1 d . U . . .
H3 H 1.399735 0.266233 0.390592 0.169 Uiso 1 1 calc R U . . .
C60 C 1.3580(8) 0.0343(4) 0.0373(3) 0.134(3) Uani 1 1 d . U . . .
C48 C 1.2614(6) 0.2520(3) 0.3251(3) 0.121(2) Uani 1 1 d . U . . .
H48 H 1.254837 0.276675 0.325720 0.145 Uiso 1 1 calc R U . . .
C57 C 1.2274(6) 0.0566(3) 0.0828(3) 0.128(3) Uani 1 1 d . U . . .
C5 C 0.8014(5) 0.2823(3) 0.1092(3) 0.114(2) Uani 1 1 d . U . . .
H5 H 0.836199 0.269401 0.129855 0.136 Uiso 1 1 calc R U . . .
C14 C 0.9152(5) 0.1797(2) 0.1293(3) 0.123(3) Uani 1 1 d . . . . .
H14 H 0.972179 0.181477 0.130861 0.148 Uiso 1 1 calc R U . . .
C49 C 1.3269(6) 0.2342(3) 0.3505(3) 0.125(2) Uani 1 1 d . U . . .
C1 C 0.6487(5) 0.3326(3) 0.0149(3) 0.120(2) Uani 1 1 d D U . . .
C2 C 0.7029(5) 0.3206(3) 0.0489(3) 0.115(2) Uani 1 1 d . U . . .
C51 C 1.2738(5) 0.1759(3) 0.3196(3) 0.112(2) Uani 1 1 d . U . . .
C12 C 0.7814(5) 0.2030(3) 0.1056(3) 0.133(4) Uani 1 1 d . . . . .
C13 C 0.8658(5) 0.2049(3) 0.1063(3) 0.124(3) Uani 1 1 d . . . . .
H13 H 0.890254 0.223631 0.090751 0.148 Uiso 1 1 calc R U . . .
C11 C 0.6961(5) 0.2846(3) 0.0508(3) 0.112(2) Uani 1 1 d . U . . .
C46 C 1.2157(5) 0.1943(2) 0.2967(3) 0.114(2) Uani 1 1 d D U . . .
C54 C 1.4101(6) 0.1519(3) 0.3810(3) 0.129(3) Uani 1 1 d . U . . .
H54 H 1.453891 0.143605 0.400278 0.155 Uiso 1 1 calc R U . . .
C37 C 1.0785(6) 0.0642(3) 0.0962(3) 0.132(4) Uani 1 1 d . . . . .
H37 H 1.066631 0.048159 0.071878 0.158 Uiso 1 1 calc R U . . .
C43 C 1.0713(6) 0.1788(3) 0.2731(3) 0.125(3) Uani 1 1 d . . . . .
H43 H 1.055511 0.194686 0.295981 0.151 Uiso 1 1 calc R U . . .
C63 C 1.1867(6) -0.0043(3) 0.0962(3) 0.131(3) Uani 1 1 d . U . . .
H63 H 1.140400 0.001013 0.112495 0.157 Uiso 1 1 calc R U . . .
C102 C 1.1530(5) 0.1731(3) 0.2678(3) 0.120(3) Uani 1 1 d D . . . .
C38 C 1.1605(6) 0.0715(3) 0.1079(3) 0.125(3) Uani 1 1 d . . . . .
C58 C 1.2832(6) 0.0800(3) 0.0647(3) 0.129(3) Uani 1 1 d . U . . .
H58 H 1.275851 0.104525 0.068440 0.155 Uiso 1 1 calc R U . . .
C59 C 1.3488(6) 0.0681(3) 0.0414(3) 0.130(3) Uani 1 1 d . U . . .
H59 H 1.385604 0.084012 0.028944 0.157 Uiso 1 1 calc R U . . .
C66 C 1.3219(7) -0.0224(4) 0.0485(3) 0.137(3) Uani 1 1 d . U . . .
C64 C 1.2098(7) -0.0390(3) 0.0890(4) 0.144(3) Uani 1 1 d . U . . .
H64 H 1.178807 -0.057686 0.100278 0.173 Uiso 1 1 calc R U . . .
C7 C 0.7289(5) 0.2274(3) 0.0770(3) 0.115(2) Uani 1 1 d . U . . .
C6 C 0.7465(5) 0.2650(3) 0.0814(3) 0.114(2) Uani 1 1 d . U . . .
C56 C 1.4316(7) 0.2146(4) 0.3980(4) 0.136(3) Uani 1 1 d . U . . .
C65 C 1.2801(7) -0.0462(3) 0.0647(3) 0.146(3) Uani 1 1 d . U . . .
H65 H 1.295715 -0.069926 0.060760 0.175 Uiso 1 1 calc R U . . .
C3 C 0.7600(6) 0.3346(3) 0.0784(4) 0.140(3) Uani 1 1 d . U . . .
H3A H 0.766382 0.359297 0.077520 0.168 Uiso 1 1 calc R U . . .
C4 C 0.8071(7) 0.3175(3) 0.1080(4) 0.142(3) Uani 1 1 d . U . . .
H4A H 0.844462 0.329617 0.128096 0.170 Uiso 1 1 calc R U . . .
O6 O 0.7265(2) -0.04778(12) 0.66510(14) 0.0786(12) Uani 1 1 d . . . . .
N8 N 0.7534(3) 0.01027(15) 0.65152(16) 0.0717(14) Uani 1 1 d . . . . .
H8A H 0.711183 0.019530 0.663727 0.086 Uiso 1 1 calc R U . . .
O5 O 0.7174(3) 0.20472(14) 0.25177(17) 0.0988(15) Uani 1 1 d . . . . .
N9 N 1.2090(2) 0.11063(12) 0.49558(14) 0.0587(11) Uani 1 1 d . . . . .
C83 C 1.0760(3) 0.10368(15) 0.50661(17) 0.0587(14) Uani 1 1 d . . . . .
C85 C 1.0850(3) 0.12921(16) 0.47232(17) 0.0606(14) Uani 1 1 d . . . . .
C81 C 1.1677(3) 0.06710(16) 0.55334(19) 0.0648(15) Uani 1 1 d . . . . .
H81 H 1.220554 0.059284 0.561888 0.078 Uiso 1 1 calc R U . . .
C84 C 1.0105(3) 0.08898(16) 0.52710(18) 0.0616(14) Uani 1 1 d . . . . .
H84 H 0.957489 0.096033 0.517551 0.074 Uiso 1 1 calc R U . . .
C80 C 1.1015(3) 0.05316(17) 0.57364(19) 0.0663(15) Uani 1 1 d . . . . .
H80 H 1.109541 0.035640 0.596585 0.080 Uiso 1 1 calc R U . . .
N7 N 0.8166(3) 0.23483(15) 0.29556(19) 0.0848(15) Uani 1 1 d . . . . .
H7 H 0.803377 0.256320 0.287260 0.102 Uiso 1 1 calc R U . . .
C75 C 0.8150(3) 0.02973(19) 0.63109(19) 0.0686(16) Uani 1 1 d . . . . .
C87 C 1.1959(3) 0.15752(17) 0.4363(2) 0.0715(16) Uani 1 1 d . . . . .
H87 H 1.251877 0.160831 0.433270 0.086 Uiso 1 1 calc R U . . .
C90 C 1.0300(3) 0.14766(17) 0.44552(19) 0.0711(16) Uani 1 1 d . . . . .
H90 H 0.974113 0.144123 0.448707 0.085 Uiso 1 1 calc R U . . .
C93 C 0.9382(4) 0.24446(18) 0.3492(2) 0.0739(16) Uani 1 1 d . . . . .
H93 H 0.941331 0.269225 0.346732 0.089 Uiso 1 1 calc R U . . .
C72 C 0.9821(3) -0.01522(18) 0.5781(2) 0.0694(16) Uani 1 1 d . . . . .
H72 H 1.028628 -0.011728 0.561246 0.083 Uiso 1 1 calc R U . . .
C77 C 0.8966(3) 0.07406(18) 0.6012(2) 0.0714(16) Uani 1 1 d . . . . .
H77 H 0.905901 0.098299 0.596415 0.086 Uiso 1 1 calc R U . . .
C92 C 0.9955(4) 0.22434(18) 0.3779(2) 0.0748(17) Uani 1 1 d . . . . .
H92 H 1.036356 0.236972 0.394798 0.090 Uiso 1 1 calc R U . . .
C76 C 0.8264(3) 0.06437(19) 0.6244(2) 0.0767(17) Uani 1 1 d . . . . .
H76 H 0.789746 0.081374 0.634507 0.092 Uiso 1 1 calc R U . . .
C69 C 0.8462(3) -0.02897(18) 0.62577(19) 0.0675(16) Uani 1 1 d . . . . .
C95 C 0.8785(3) 0.18938(17) 0.3309(2) 0.0683(15) Uani 1 1 d . . . . .
C82 C 1.1546(3) 0.09232(15) 0.52080(17) 0.0567(13) Uani 1 1 d . . . . .
C78 C 0.9515(3) 0.05077(18) 0.58554(19) 0.0657(15) Uani 1 1 d . . . . .
C73 C 0.9393(3) 0.01430(17) 0.59280(18) 0.0617(14) Uani 1 1 d . . . . .
C86 C 1.1680(3) 0.13405(16) 0.46643(18) 0.0604(14) Uani 1 1 d . . . . .
C74 C 0.8694(3) 0.00559(17) 0.61600(17) 0.0622(14) Uani 1 1 d . . . . .
C79 C 1.0222(3) 0.06422(16) 0.56121(19) 0.0633(15) Uani 1 1 d . . . . .
C68 C 0.7689(3) -0.0246(2) 0.64952(19) 0.0726(17) Uani 1 1 d . . . . .
C96 C 0.9342(4) 0.17021(18) 0.3581(2) 0.0718(16) Uani 1 1 d . . . . .
C97 C 0.9224(4) 0.13255(19) 0.3546(2) 0.0801(18) Uani 1 1 d . . . . .
H97 H 0.957731 0.117222 0.371582 0.096 Uiso 1 1 calc R U . . .
C94 C 0.8812(3) 0.22602(18) 0.3266(2) 0.0716(16) Uani 1 1 d . . . . .
C100 C 0.8159(4) 0.17489(19) 0.3035(2) 0.0745(17) Uani 1 1 d . . . . .
C91 C 0.9953(3) 0.18989(19) 0.3825(2) 0.0718(16) Uani 1 1 d . . . . .
C89 C 1.0557(3) 0.17141(17) 0.4138(2) 0.0701(16) Uani 1 1 d . . . . .
C99 C 0.8061(4) 0.13929(19) 0.3015(2) 0.0818(18) Uani 1 1 d . . . . .
H99 H 0.763551 0.128711 0.283445 0.098 Uiso 1 1 calc R U . . .
C71 C 0.9587(3) -0.04841(19) 0.5873(2) 0.0768(17) Uani 1 1 d . . . . .
H71 H 0.990067 -0.067367 0.577133 0.092 Uiso 1 1 calc R U . . .
C88 C 1.1398(4) 0.17627(18) 0.4105(2) 0.0771(17) Uani 1 1 d . . . . .
H88 H 1.157811 0.193202 0.389484 0.092 Uiso 1 1 calc R U . . .
C70 C 0.8893(3) -0.05586(18) 0.6114(2) 0.0737(17) Uani 1 1 d . . . . .
H70 H 0.873912 -0.079328 0.617165 0.088 Uiso 1 1 calc R U . . .
C101 C 0.7767(4) 0.2049(2) 0.2800(2) 0.0832(19) Uani 1 1 d . . . . .
C98 C 0.8627(4) 0.11933(19) 0.3277(2) 0.0849(19) Uani 1 1 d . . . . .
H98 H 0.858027 0.094565 0.326126 0.102 Uiso 1 1 calc R U . . .

loop_
_atom_site_aniso_label
_atom_site_aniso_U_11
_atom_site_aniso_U_22
_atom_site_aniso_U_33
_atom_site_aniso_U_23
_atom_site_aniso_U_13
_atom_site_aniso_U_12
O2 0.057(2) 0.099(3) 0.117(4) -0.019(3) 0.005(2) -0.020(2)
N2 0.048(3) 0.107(4) 0.073(3) -0.018(3) 0.007(2) -0.019(3)
O3 0.145(6) 0.206(8) 0.131(6) 0.014(5) -0.052(5) -0.017(6)
O4 0.122(5) 0.267(9) 0.161(6) -0.005(6) -0.018(5) 0.007(6)
O1 0.139(6) 0.179(7) 0.238(8) 0.081(6) 0.058(5) 0.050(5)
N5 0.041(3) 0.136(5) 0.120(5) 0.050(4) 0.005(3) 0.021(3)
C29 0.051(3) 0.102(5) 0.064(3) -0.011(3) -0.006(3) -0.002(3)
C33 0.051(3) 0.101(5) 0.076(4) -0.019(4) -0.009(3) -0.009(3)
C18 0.049(3) 0.132(6) 0.073(4) 0.038(4) 0.004(3) 0.005(3)
N4 0.141(6) 0.212(7) 0.092(4) 0.020(5) -0.047(4) -0.035(6)
C24 0.045(3) 0.115(6) 0.063(3) -0.006(3) 0.000(3) -0.006(3)
C27 0.045(3) 0.106(5) 0.059(3) -0.009(3) -0.003(2) -0.014(3)
N6 0.046(3) 0.126(5) 0.104(4) 0.037(4) 0.019(3) 0.019(3)
C21 0.055(3) 0.097(5) 0.069(4) 0.003(3) -0.003(3) -0.013(3)
C25 0.059(4) 0.099(5) 0.072(4) -0.003(3) 0.003(3) -0.011(3)
C28 0.045(3) 0.102(5) 0.062(3) -0.022(3) -0.005(2) -0.008(3)
C34 0.046(3) 0.108(6) 0.082(4) -0.022(4) -0.007(3) -0.005(4)
C26 0.058(3) 0.096(5) 0.077(4) -0.014(4) 0.004(3) -0.002(3)
C20 0.051(3) 0.111(5) 0.077(4) 0.016(4) -0.005(3) 0.000(3)
C30 0.049(3) 0.119(6) 0.083(4) -0.023(4) -0.003(3) -0.008(4)
C23 0.043(3) 0.134(6) 0.069(4) 0.012(4) 0.001(3) 0.012(3)
C40 0.057(4) 0.159(8) 0.087(5) 0.017(5) 0.009(3) 0.019(4)
C41 0.065(4) 0.147(7) 0.085(5) 0.022(5) 0.026(4) 0.018(4)
C19 0.041(3) 0.140(6) 0.074(4) 0.032(4) 0.003(3) 0.006(3)
C31 0.064(4) 0.106(6) 0.117(6) -0.026(5) -0.007(4) 0.000(4)
C22 0.053(3) 0.111(5) 0.068(4) -0.002(4) 0.001(3) -0.009(3)
C35 0.047(3) 0.178(8) 0.072(4) 0.022(5) 0.004(3) 0.030(4)
N1 0.100(4) 0.150(6) 0.120(5) 0.029(4) 0.033(4) 0.030(4)
C67 0.125(6) 0.187(7) 0.078(4) 0.025(5) -0.048(4) -0.043(6)
C32 0.057(4) 0.106(6) 0.104(5) -0.026(4) -0.004(3) -0.015(4)
C17 0.081(5) 0.161(8) 0.092(5) 0.056(5) 0.019(4) 0.034(5)
C52 0.107(5) 0.116(5) 0.094(4) 0.020(4) 0.040(4) 0.022(4)
C16 0.060(4) 0.159(7) 0.093(5) 0.051(5) 0.016(3) 0.029(4)
C45 0.058(4) 0.131(7) 0.091(5) 0.016(5) 0.013(4) -0.002(4)
C53 0.101(5) 0.130(6) 0.107(5) 0.027(4) 0.036(4) 0.024(4)
C8 0.098(5) 0.147(6) 0.074(4) 0.026(4) 0.004(4) 0.025(4)
C47 0.120(5) 0.113(5) 0.089(4) 0.025(4) 0.010(4) 0.024(5)
C44 0.103(6) 0.127(7) 0.108(6) 0.020(5) 0.053(5) 0.018(5)
C10 0.109(5) 0.135(5) 0.104(4) 0.032(4) 0.038(4) 0.033(4)
C36 0.087(5) 0.173(9) 0.078(5) 0.017(5) -0.005(4) -0.003(6)
C50 0.108(5) 0.123(5) 0.086(4) 0.017(4) 0.027(4) 0.019(4)
C62 0.129(5) 0.162(6) 0.064(4) 0.004(4) -0.046(4) -0.034(5)
C42 0.070(5) 0.185(9) 0.089(5) -0.005(6) 0.007(4) -0.009(5)
C61 0.125(5) 0.177(6) 0.063(4) 0.014(5) -0.042(4) -0.042(5)
C9 0.111(5) 0.148(6) 0.091(4) 0.021(5) 0.012(4) 0.034(5)
C15 0.079(5) 0.149(7) 0.100(5) 0.068(5) 0.034(4) 0.031(5)
C39 0.062(4) 0.223(10) 0.068(4) 0.002(5) 0.002(3) 0.023(5)
C55 0.111(5) 0.136(6) 0.100(4) 0.034(4) 0.033(4) 0.036(4)
N3 0.143(6) 0.158(6) 0.121(5) 0.005(5) 0.019(4) 0.004(5)
C60 0.137(6) 0.187(7) 0.073(4) 0.011(5) -0.040(4) -0.034(6)
C48 0.140(6) 0.121(6) 0.103(5) 0.015(4) 0.019(5) 0.029(5)
C57 0.127(6) 0.190(7) 0.065(4) -0.002(5) -0.027(4) -0.035(6)
C5 0.103(5) 0.125(6) 0.113(5) 0.005(5) 0.017(4) -0.009(5)
C14 0.087(5) 0.148(8) 0.137(7) 0.068(6) 0.037(5) 0.032(5)
C49 0.131(5) 0.145(5) 0.101(5) 0.008(5) 0.015(4) 0.021(5)
C1 0.090(5) 0.133(6) 0.140(6) 0.037(5) 0.038(4) 0.031(4)
C2 0.092(4) 0.140(5) 0.115(5) 0.018(5) 0.025(4) 0.021(4)
C51 0.113(5) 0.136(5) 0.090(4) 0.031(4) 0.045(4) 0.032(4)
C12 0.100(6) 0.188(10) 0.114(6) 0.084(7) 0.036(5) 0.061(6)
C13 0.094(6) 0.157(8) 0.123(7) 0.063(6) 0.036(5) 0.025(6)
C11 0.108(5) 0.136(5) 0.096(4) 0.033(4) 0.032(4) 0.040(4)
C46 0.127(5) 0.132(6) 0.087(4) 0.025(4) 0.030(4) 0.024(5)
C54 0.116(6) 0.155(7) 0.120(5) 0.030(5) 0.037(5) 0.028(5)
C37 0.115(7) 0.212(11) 0.067(5) -0.008(6) -0.002(5) 0.027(7)
C43 0.115(7) 0.156(9) 0.110(7) -0.007(6) 0.051(6) -0.021(6)
C63 0.127(6) 0.180(7) 0.081(4) 0.004(5) -0.030(4) -0.028(6)
C102 0.102(6) 0.181(10) 0.081(5) 0.002(6) 0.032(5) -0.002(6)
C38 0.107(7) 0.193(10) 0.073(5) -0.014(6) -0.020(5) 0.016(6)
C58 0.126(6) 0.185(7) 0.074(4) 0.007(5) -0.019(4) -0.035(6)
C59 0.127(6) 0.188(7) 0.075(4) 0.012(5) -0.008(4) -0.034(6)
C66 0.136(5) 0.186(7) 0.083(4) 0.023(5) -0.045(4) -0.055(6)
C64 0.142(6) 0.179(7) 0.107(5) 0.022(6) -0.032(5) -0.051(7)
C7 0.109(5) 0.142(6) 0.098(5) 0.029(5) 0.032(4) 0.020(5)
C6 0.104(5) 0.138(5) 0.103(4) 0.015(4) 0.035(4) 0.023(4)
C56 0.110(5) 0.188(7) 0.111(5) 0.008(5) 0.017(5) 0.023(5)
C65 0.143(6) 0.180(7) 0.108(6) 0.015(5) -0.043(5) -0.046(6)
C3 0.112(6) 0.172(7) 0.138(6) 0.001(6) 0.019(5) 0.016(5)
C4 0.126(6) 0.160(7) 0.141(6) 0.012(6) 0.023(5) 0.008(6)
O6 0.055(2) 0.105(3) 0.076(3) -0.009(2) 0.004(2) -0.026(2)
N8 0.042(2) 0.103(4) 0.071(3) -0.012(3) 0.006(2) -0.012(3)
O5 0.071(3) 0.125(4) 0.098(3) 0.026(3) -0.017(3) 0.003(3)
N9 0.039(2) 0.084(3) 0.053(2) 0.003(2) -0.0031(18) 0.004(2)
C83 0.046(3) 0.085(4) 0.045(3) -0.010(3) -0.005(2) 0.004(3)
C85 0.045(3) 0.087(4) 0.049(3) 0.000(3) 0.000(2) 0.008(3)
C81 0.033(2) 0.097(4) 0.063(3) -0.003(3) -0.007(2) -0.005(3)
C84 0.035(2) 0.094(4) 0.056(3) -0.008(3) -0.004(2) -0.001(3)
C80 0.041(3) 0.090(4) 0.067(3) 0.006(3) -0.006(2) -0.005(3)
N7 0.074(3) 0.087(4) 0.092(4) 0.010(3) -0.002(3) 0.007(3)
C75 0.045(3) 0.105(5) 0.056(3) -0.005(3) -0.001(2) -0.014(3)
C87 0.052(3) 0.096(5) 0.066(3) 0.010(3) 0.005(3) 0.006(3)
C90 0.053(3) 0.102(5) 0.059(3) 0.003(3) 0.014(3) 0.009(3)
C93 0.064(4) 0.084(4) 0.073(4) 0.008(3) -0.003(3) 0.008(3)
C72 0.040(3) 0.101(5) 0.067(3) -0.003(3) 0.001(2) 0.001(3)
C77 0.050(3) 0.093(5) 0.071(4) -0.001(3) 0.005(3) -0.011(3)
C92 0.068(4) 0.086(5) 0.071(4) 0.009(3) 0.004(3) 0.000(3)
C76 0.045(3) 0.097(5) 0.089(4) -0.009(4) 0.007(3) 0.000(3)
C69 0.041(3) 0.099(5) 0.062(3) -0.011(3) -0.003(2) -0.017(3)
C95 0.060(3) 0.079(4) 0.066(3) 0.002(3) 0.007(3) 0.000(3)
C82 0.035(2) 0.083(4) 0.051(3) -0.007(3) -0.005(2) 0.000(2)
C78 0.032(2) 0.104(5) 0.061(3) 0.001(3) -0.001(2) -0.004(3)
C73 0.036(3) 0.092(4) 0.057(3) -0.006(3) -0.001(2) -0.015(3)
C86 0.044(3) 0.085(4) 0.053(3) -0.004(3) 0.007(2) 0.006(3)
C74 0.040(3) 0.095(4) 0.051(3) -0.007(3) -0.001(2) -0.005(3)
C79 0.034(2) 0.094(4) 0.062(3) -0.005(3) -0.005(2) -0.009(3)
C68 0.047(3) 0.113(6) 0.057(3) -0.014(3) -0.004(2) -0.021(3)
C96 0.063(4) 0.093(5) 0.060(3) 0.011(3) 0.007(3) 0.009(3)
C97 0.069(4) 0.084(5) 0.087(4) 0.011(4) 0.003(3) 0.012(3)
C94 0.060(3) 0.084(5) 0.071(4) 0.016(3) 0.003(3) 0.015(3)
C100 0.063(4) 0.090(5) 0.070(4) 0.012(3) 0.003(3) 0.014(3)
C91 0.058(3) 0.092(5) 0.066(4) 0.008(3) 0.011(3) 0.001(3)
C89 0.053(3) 0.082(4) 0.076(4) 0.009(3) 0.007(3) 0.011(3)
C99 0.076(4) 0.091(5) 0.079(4) -0.006(4) 0.010(3) -0.016(4)
C71 0.057(3) 0.090(5) 0.084(4) -0.012(4) 0.003(3) -0.004(3)
C88 0.064(4) 0.098(5) 0.071(4) 0.011(3) 0.018(3) -0.001(3)
C70 0.060(3) 0.084(4) 0.076(4) -0.014(3) -0.002(3) -0.017(3)
C101 0.061(4) 0.108(6) 0.081(4) 0.001(4) 0.000(3) -0.009(4)
C98 0.078(4) 0.085(5) 0.091(5) 0.019(4) 0.007(4) 0.013(4)

loop_
_atom_type_symbol
_atom_type_description
_atom_type_scat_dispersion_real
_atom_type_scat_dispersion_imag
_atom_type_scat_source
C C 0.0137 0.0067 'International Tables Vol C Tables 4.2.6.8 and 6.1.1.4'
H H 0.0000 0.0000 'International Tables Vol C Tables 4.2.6.8 and 6.1.1.4'
N N 0.0241 0.0134 'International Tables Vol C Tables 4.2.6.8 and 6.1.1.4'
O O 0.0389 0.0241 'International Tables Vol C Tables 4.2.6.8 and 6.1.1.4'

loop_
_geom_angle_atom_site_label_1
_geom_angle_atom_site_label_2
_geom_angle_atom_site_label_3
_geom_angle
_geom_angle_site_symmetry_1
_geom_angle_site_symmetry_3
_geom_angle_publ_flag
C27 N2 H2 124.2 . . ?
C34 N2 H2 124.2 . . ?
C34 N2 C27 111.6(5) . . ?
N6 N5 C19 123.1(5) . . ?
C15 N5 N6 125.4(6) . . ?
C15 N5 C19 111.0(5) . . ?
C24 C29 C30 129.2(6) . . ?
C28 C29 C24 116.3(6) . . ?
C28 C29 C30 114.4(7) . . ?
C28 C33 C34 105.6(6) . . ?
C32 C33 C28 120.4(6) . . ?
C32 C33 C34 134.0(7) . . ?
C23 C18 C16 132.8(6) . . ?
C19 C18 C23 119.0(6) . . ?
C19 C18 C16 108.1(5) . . ?
C67 N4 H4 124.2 . . ?
C60 N4 H4 124.2 . . ?
C60 N4 C67 111.7(13) . . ?
C29 C24 C22 122.0(6) . . ?
C25 C24 C29 118.5(6) . . ?
C25 C24 C22 119.5(7) . . ?
C28 C27 N2 105.0(6) . . ?
C26 C27 N2 134.1(6) . . ?
C26 C27 C28 120.9(6) . . ?
N5 N6 C45 121.4(6) . . ?
C35 N6 N5 123.4(6) . . ?
C35 N6 C45 111.6(6) . . ?
C20 C21 H21 119.2 . . ?
C22 C21 H21 119.2 . . ?
C22 C21 C20 121.6(6) . . ?
C24 C25 H25 118.0 . . ?
C24 C25 C26 124.1(7) . . ?
C26 C25 H25 118.0 . . ?
C29 C28 C27 122.7(7) . . ?
C33 C28 C29 125.1(6) . . ?
C33 C28 C27 112.2(6) . . ?
O2 C34 N2 125.1(6) . . ?
O2 C34 C33 129.3(7) . . ?
N2 C34 C33 105.7(6) . . ?
C27 C26 C25 117.5(6) . . ?
C27 C26 H26 121.2 . . ?
C25 C26 H26 121.2 . . ?
C21 C20 H20 121.6 . . ?
C19 C20 C21 116.7(6) . . ?
C19 C20 H20 121.6 . . ?
C29 C30 H30 120.0 . . ?
C31 C30 C29 120.0(6) . . ?
C31 C30 H30 120.0 . . ?
C18 C23 H23 120.8 . . ?
C18 C23 C22 118.5(5) . . ?
C22 C23 H23 120.8 . . ?
C35 C40 C41 107.1(6) . . ?
C39 C40 C41 131.2(7) . . ?
C39 C40 C35 121.7(8) . . ?
C45 C41 C40 106.9(7) . . ?
C42 C41 C40 134.8(7) . . ?
C42 C41 C45 118.3(8) . . ?
C18 C19 N5 106.4(6) . . ?
C20 C19 N5 130.0(5) . . ?
C20 C19 C18 123.5(6) . . ?
C30 C31 H31 118.9 . . ?
C30 C31 C32 122.3(7) . . ?
C32 C31 H31 118.9 . . ?
C21 C22 C24 120.4(6) . . ?
C21 C22 C23 120.5(6) . . ?
C23 C22 C24 119.0(6) . . ?
N6 C35 C40 107.9(7) . . ?
N6 C35 C36 131.1(7) . . ?
C36 C35 C40 120.7(7) . . ?
C10 N1 H1 127.0 . . ?
C1 N1 H1 127.0 . . ?
C1 N1 C10 106.0(8) . . ?
O3 C67 N4 122.5(13) . . ?
O3 C67 C66 132.1(14) . . ?
N4 C67 C66 105.4(13) . . ?
C33 C32 C31 117.6(7) . . ?
C33 C32 H32 121.2 . . ?
C31 C32 H32 121.2 . . ?
C16 C17 H17 120.3 . . ?
C16 C17 C12 119.3(7) . . ?
C12 C17 H17 120.3 . . ?
C53 C52 H52 120.9 . . ?
C53 C52 C51 118.2(9) . . ?
C51 C52 H52 120.9 . . ?
C17 C16 C18 134.5(6) . . ?
C17 C16 C15 117.2(7) . . ?
C15 C16 C18 107.9(6) . . ?
N6 C45 C41 106.2(7) . . ?
C44 C45 N6 130.6(7) . . ?
C44 C45 C41 123.2(8) . . ?
C52 C53 H53 115.6 . . ?
C54 C53 C52 128.8(10) . . ?
C54 C53 H53 115.6 . . ?
C9 C8 H8 117.6 . . ?
C7 C8 H8 117.6 . . ?
C7 C8 C9 124.8(9) . . ?
C48 C47 H47 118.0 . . ?
C46 C47 H47 118.0 . . ?
C46 C47 C48 124.0(8) . . ?
C45 C44 H44 120.8 . . ?
C45 C44 C43 118.5(8) . . ?
C43 C44 H44 120.8 . . ?
C9 C10 N1 132.6(10) . . ?
C9 C10 C11 123.3(9) . . ?
C11 C10 N1 104.1(9) . . ?
C35 C36 H36 121.8 . . ?
C37 C36 C35 116.4(8) . . ?
C37 C36 H36 121.8 . . ?
C55 C50 C51 123.2(10) . . ?
C49 C50 C55 110.1(10) . . ?
C49 C50 C51 126.7(9) . . ?
C61 C62 C63 115.1(12) . . ?
C57 C62 C61 116.4(12) . . ?
C57 C62 C63 128.3(13) . . ?
C41 C42 H42 120.1 . . ?
C41 C42 C102 119.9(7) . . ?
C102 C42 H42 120.1 . . ?
C60 C61 C62 122.5(13) . . ?
C66 C61 C62 125.0(12) . . ?
C66 C61 C60 112.5(13) . . ?
C8 C9 H9 124.2 . . ?
C10 C9 C8 111.7(9) . . ?
C10 C9 H9 124.2 . . ?
N5 C15 C16 106.3(6) . . ?
N5 C15 C14 128.9(7) . . ?
C14 C15 C16 124.8(7) . . ?
C40 C39 H39 120.9 . . ?
C38 C39 C40 118.2(8) . . ?
C38 C39 H39 120.9 . . ?
C50 C55 C56 106.4(9) . . ?
C54 C55 C50 125.5(12) . . ?
C54 C55 C56 128.1(11) . . ?
C49 N3 H3 125.4 . . ?
C49 N3 C56 109.1(10) . . ?
C56 N3 H3 125.4 . . ?
N4 C60 C61 106.6(14) . . ?
C59 C60 N4 133.0(14) . . ?
C59 C60 C61 120.4(15) . . ?
C47 C48 H48 122.5 . . ?
C47 C48 C49 115.1(9) . . ?
C49 C48 H48 122.5 . . ?
C62 C57 C38 120.8(11) . . ?
C62 C57 C58 121.2(12) . . ?
C58 C57 C38 118.0(12) . . ?
C6 C5 H5 119.5 . . ?
C4 C5 H5 119.5 . . ?
C4 C5 C6 121.1(11) . . ?
C15 C14 H14 122.0 . . ?
C15 C14 C13 115.9(7) . . ?
C13 C14 H14 122.0 . . ?
C50 C49 N3 107.7(9) . . ?
C50 C49 C48 116.8(10) . . ?
N3 C49 C48 135.3(11) . . ?
O1 C1 N1 111.3(10) . . ?
O1 C1 C2 139.2(12) . . ?
C2 C1 N1 108.9(8) . . ?
C11 C2 C1 108.0(10) . . ?
C3 C2 C1 136.9(11) . . ?
C3 C2 C11 115.0(10) . . ?
C52 C51 C50 111.5(8) . . ?
C46 C51 C52 135.6(10) . . ?
C46 C51 C50 112.7(9) . . ?
C17 C12 C7 117.1(8) . . ?
C13 C12 C17 120.7(7) . . ?
C13 C12 C7 121.9(8) . . ?
C14 C13 H13 119.1 . . ?
C12 C13 C14 121.9(8) . . ?
C12 C13 H13 119.1 . . ?
C10 C11 C6 126.5(10) . . ?
C2 C11 C10 112.9(9) . . ?
C2 C11 C6 120.6(11) . . ?
C47 C46 C102 118.9(9) . . ?
C51 C46 C47 124.6(9) . . ?
C51 C46 C102 116.5(9) . . ?
C53 C54 H54 123.6 . . ?
C55 C54 C53 112.7(11) . . ?
C55 C54 H54 123.6 . . ?
C36 C37 H37 117.7 . . ?
C36 C37 C38 124.5(9) . . ?
C38 C37 H37 117.7 . . ?
C44 C43 H43 119.0 . . ?
C102 C43 C44 122.0(9) . . ?
C102 C43 H43 119.0 . . ?
C62 C63 H63 121.1 . . ?
C64 C63 C62 117.9(12) . . ?
C64 C63 H63 121.1 . . ?
C42 C102 C46 122.0(8) . . ?
C43 C102 C42 118.1(8) . . ?
C43 C102 C46 119.8(9) . . ?
C39 C38 C57 118.5(8) . . ?
C39 C38 C37 118.2(9) . . ?
C37 C38 C57 123.3(8) . . ?
C57 C58 H58 119.2 . . ?
C59 C58 C57 121.6(12) . . ?
C59 C58 H58 119.2 . . ?
C60 C59 C58 117.9(12) . . ?
C60 C59 H59 121.1 . . ?
C58 C59 H59 121.1 . . ?
C61 C66 C67 103.9(12) . . ?
C65 C66 C67 136.1(15) . . ?
C65 C66 C61 119.9(14) . . ?
C63 C64 H64 120.1 . . ?
C63 C64 C65 119.9(12) . . ?
C65 C64 H64 120.1 . . ?
C8 C7 C12 120.5(10) . . ?
C8 C7 C6 122.4(9) . . ?
C6 C7 C12 117.0(9) . . ?
C5 C6 C11 118.5(10) . . ?
C5 C6 C7 130.6(10) . . ?
C11 C6 C7 110.9(10) . . ?
O4 C56 C55 139.1(12) . . ?
O4 C56 N3 114.2(13) . . ?
N3 C56 C55 106.7(10) . . ?
C66 C65 C64 122.3(14) . . ?
C66 C65 H65 118.9 . . ?
C64 C65 H65 118.9 . . ?
C2 C3 H3A 116.7 . . ?
C4 C3 C2 126.6(13) . . ?
C4 C3 H3A 116.7 . . ?
C5 C4 H4A 120.9 . . ?
C3 C4 C5 118.2(13) . . ?
C3 C4 H4A 120.9 . . ?
C75 N8 H8A 124.8 . . ?
C68 N8 H8A 124.8 . . ?
C68 N8 C75 110.5(5) . . ?
N9 N9 C82 124.9(4) 2_756 . ?
N9 N9 C86 124.4(4) 2_756 . ?
C82 N9 C86 109.6(4) . . ?
C85 C83 C82 106.5(5) . . ?
C84 C83 C85 134.4(5) . . ?
C84 C83 C82 119.1(5) . . ?
C83 C85 C86 108.6(5) . . ?
C90 C85 C83 131.8(5) . . ?
C90 C85 C86 119.6(5) . . ?
C80 C81 H81 121.0 . . ?
C82 C81 H81 121.0 . . ?
C82 C81 C80 117.9(5) . . ?
C83 C84 H84 119.9 . . ?
C79 C84 C83 120.1(5) . . ?
C79 C84 H84 119.9 . . ?
C81 C80 H80 119.0 . . ?
C81 C80 C79 122.0(5) . . ?
C79 C80 H80 119.0 . . ?
C94 N7 H7 124.7 . . ?
C101 N7 H7 124.7 . . ?
C101 N7 C94 110.5(6) . . ?
C76 C75 N8 132.9(6) . . ?
C76 C75 C74 120.5(5) . . ?
C74 C75 N8 106.6(6) . . ?
C86 C87 H87 121.5 . . ?
C86 C87 C88 117.0(5) . . ?
C88 C87 H87 121.5 . . ?
C85 C90 H90 120.1 . . ?
C85 C90 C89 119.8(5) . . ?
C89 C90 H90 120.1 . . ?
C92 C93 H93 122.1 . . ?
C94 C93 H93 122.1 . . ?
C94 C93 C92 115.7(6) . . ?
C73 C72 H72 119.0 . . ?
C71 C72 H72 119.0 . . ?
C71 C72 C73 122.0(6) . . ?
C76 C77 H77 117.8 . . ?
C78 C77 H77 117.8 . . ?
C78 C77 C76 124.5(6) . . ?
C93 C92 H92 117.3 . . ?
C91 C92 C93 125.3(6) . . ?
C91 C92 H92 117.3 . . ?
C75 C76 C77 116.5(6) . . ?
C75 C76 H76 121.7 . . ?
C77 C76 H76 121.7 . . ?
C74 C69 C68 103.9(6) . . ?
C70 C69 C74 119.9(5) . . ?
C70 C69 C68 136.1(6) . . ?
C96 C95 C94 123.4(6) . . ?
C100 C95 C96 124.8(6) . . ?
C100 C95 C94 111.8(6) . . ?
N9 C82 C83 108.1(5) . . ?
C81 C82 N9 130.0(4) . . ?
C81 C82 C83 121.9(5) . . ?
C77 C78 C73 118.8(5) . . ?
C77 C78 C79 119.4(6) . . ?
C73 C78 C79 121.8(5) . . ?
C72 C73 C78 131.0(5) . . ?
C72 C73 C74 113.5(6) . . ?
C74 C73 C78 115.3(5) . . ?
N9 C86 C85 107.0(5) . . ?
C87 C86 N9 130.4(5) . . ?
C87 C86 C85 122.5(5) . . ?
C75 C74 C69 111.6(5) . . ?
C75 C74 C73 124.4(6) . . ?
C69 C74 C73 124.0(6) . . ?
C84 C79 C80 118.9(5) . . ?
C84 C79 C78 119.4(5) . . ?
C80 C79 C78 121.6(5) . . ?
O6 C68 N8 124.9(6) . . ?
O6 C68 C69 127.6(7) . . ?
N8 C68 C69 107.4(6) . . ?
C95 C96 C97 113.3(6) . . ?
C95 C96 C91 116.2(6) . . ?
C91 C96 C97 130.4(6) . . ?
C96 C97 H97 119.7 . . ?
C98 C97 C96 120.7(6) . . ?
C98 C97 H97 119.7 . . ?
C93 C94 N7 133.8(6) . . ?
C93 C94 C95 120.6(6) . . ?
C95 C94 N7 105.6(6) . . ?
C95 C100 C101 104.9(6) . . ?
C99 C100 C95 120.2(6) . . ?
C99 C100 C101 134.8(6) . . ?
C92 C91 C96 118.8(6) . . ?
C92 C91 C89 121.6(6) . . ?
C96 C91 C89 119.6(6) . . ?
C90 C89 C91 119.6(5) . . ?
C90 C89 C88 118.4(5) . . ?
C88 C89 C91 121.9(6) . . ?
C100 C99 H99 121.9 . . ?
C100 C99 C98 116.1(6) . . ?
C98 C99 H99 121.9 . . ?
C72 C71 H71 118.7 . . ?
C72 C71 C70 122.5(6) . . ?
C70 C71 H71 118.7 . . ?
C87 C88 C89 122.7(6) . . ?
C87 C88 H88 118.7 . . ?
C89 C88 H88 118.7 . . ?
C69 C70 C71 118.1(6) . . ?
C69 C70 H70 121.0 . . ?
C71 C70 H70 121.0 . . ?
O5 C101 N7 124.7(7) . . ?
O5 C101 C100 128.0(7) . . ?
N7 C101 C100 107.2(6) . . ?
C97 C98 C99 124.9(7) . . ?
C97 C98 H98 117.6 . . ?
C99 C98 H98 117.6 . . ?

loop_
_geom_bond_atom_site_label_1
_geom_bond_atom_site_label_2
_geom_bond_distance
_geom_bond_site_symmetry_2
_geom_bond_publ_flag
O2 C34 1.212(8) . ?
N2 H2 0.8800 . ?
N2 C27 1.441(7) . ?
N2 C34 1.370(8) . ?
O3 C67 1.209(14) . ?
O4 C56 1.273(12) . ?
O1 C1 1.259(5) . ?
N5 N6 1.394(6) . ?
N5 C19 1.437(8) . ?
N5 C15 1.362(8) . ?
C29 C24 1.418(9) . ?
C29 C28 1.396(8) . ?
C29 C30 1.420(9) . ?
C33 C28 1.387(9) . ?
C33 C34 1.510(9) . ?
C33 C32 1.326(9) . ?
C18 C23 1.393(8) . ?
C18 C19 1.384(8) . ?
C18 C16 1.435(10) . ?
N4 H4 0.8800 . ?
N4 C67 1.391(14) . ?
N4 C60 1.309(14) . ?
C24 C25 1.367(9) . ?
C24 C22 1.526(8) . ?
C27 C28 1.398(8) . ?
C27 C26 1.322(9) . ?
N6 C35 1.368(9) . ?
N6 C45 1.407(9) . ?
C21 H21 0.9500 . ?
C21 C20 1.395(8) . ?
C21 C22 1.377(8) . ?
C25 H25 0.9500 . ?
C25 C26 1.405(8) . ?
C26 H26 0.9500 . ?
C20 H20 0.9500 . ?
C20 C19 1.364(9) . ?
C30 H30 0.9500 . ?
C30 C31 1.387(10) . ?
C23 H23 0.9500 . ?
C23 C22 1.395(9) . ?
C40 C41 1.474(11) . ?
C40 C35 1.393(9) . ?
C40 C39 1.371(10) . ?
C41 C45 1.411(9) . ?
C41 C42 1.407(11) . ?
C31 H31 0.9500 . ?
C31 C32 1.431(9) . ?
C35 C36 1.373(11) . ?
N1 H1 0.8800 . ?
N1 C10 1.489(10) . ?
N1 C1 1.457(12) . ?
C67 C66 1.478(16) . ?
C32 H32 0.9500 . ?
C17 H17 0.9500 . ?
C17 C16 1.416(9) . ?
C17 C12 1.417(11) . ?
C52 H52 0.9500 . ?
C52 C53 1.406(11) . ?
C52 C51 1.441(11) . ?
C16 C15 1.432(9) . ?
C45 C44 1.345(11) . ?
C53 H53 0.9500 . ?
C53 C54 1.378(12) . ?
C8 H8 0.9500 . ?
C8 C9 1.466(10) . ?
C8 C7 1.379(12) . ?
C47 H47 0.9500 . ?
C47 C48 1.431(12) . ?
C47 C46 1.352(11) . ?
C44 H44 0.9500 . ?
C44 C43 1.406(12) . ?
C10 C9 1.390(12) . ?
C10 C11 1.402(13) . ?
C36 H36 0.9500 . ?
C36 C37 1.331(11) . ?
C50 C55 1.406(11) . ?
C50 C49 1.388(12) . ?
C50 C51 1.457(12) . ?
C62 C61 1.415(14) . ?
C62 C57 1.303(14) . ?
C62 C63 1.431(13) . ?
C42 H42 0.9500 . ?
C42 C102 1.428(11) . ?
C61 C60 1.396(14) . ?
C61 C66 1.341(14) . ?
C9 H9 0.9500 . ?
C15 C14 1.393(10) . ?
C39 H39 0.9500 . ?
C39 C38 1.358(11) . ?
C55 C54 1.291(12) . ?
C55 C56 1.452(14) . ?
N3 H3 0.8800 . ?
N3 C49 1.403(12) . ?
N3 C56 1.411(13) . ?
C60 C59 1.307(15) . ?
C48 H48 0.9500 . ?
C48 C49 1.452(12) . ?
C57 C38 1.480(13) . ?
C57 C58 1.414(13) . ?
C5 H5 0.9500 . ?
C5 C6 1.361(12) . ?
C5 C4 1.349(13) . ?
C14 H14 0.9500 . ?
C14 C13 1.410(10) . ?
C1 C2 1.381(12) . ?
C2 C11 1.380(12) . ?
C2 C3 1.358(13) . ?
C51 C46 1.344(11) . ?
C12 C13 1.408(11) . ?
C12 C7 1.499(11) . ?
C13 H13 0.9500 . ?
C11 C6 1.406(11) . ?
C46 C102 1.536(5) . ?
C54 H54 0.9500 . ?
C37 H37 0.9500 . ?
C37 C38 1.417(12) . ?
C43 H43 0.9500 . ?
C43 C102 1.397(11) . ?
C63 H63 0.9500 . ?
C63 C64 1.397(14) . ?
C58 H58 0.9500 . ?
C58 C59 1.394(13) . ?
C59 H59 0.9500 . ?
C66 C65 1.254(13) . ?
C64 H64 0.9500 . ?
C64 C65 1.429(15) . ?
C7 C6 1.466(13) . ?
C65 H65 0.9500 . ?
C3 H3A 0.9500 . ?
C3 C4 1.307(13) . ?
C4 H4A 0.9500 . ?
O6 C68 1.236(7) . ?
N8 H8A 0.8800 . ?
N8 C75 1.424(7) . ?
N8 C68 1.357(8) . ?
O5 C101 1.250(7) . ?
N9 N9 1.378(7) 2_756 ?
N9 C82 1.386(7) . ?
N9 C86 1.387(7) . ?
C83 C85 1.410(8) . ?
C83 C84 1.391(7) . ?
C83 C82 1.420(7) . ?
C85 C90 1.367(7) . ?
C85 C86 1.415(7) . ?
C81 H81 0.9500 . ?
C81 C80 1.387(7) . ?
C81 C82 1.360(8) . ?
C84 H84 0.9500 . ?
C84 C79 1.378(8) . ?
C80 H80 0.9500 . ?
C80 C79 1.414(7) . ?
N7 H7 0.8800 . ?
N7 C94 1.407(7) . ?
N7 C101 1.385(8) . ?
C75 C76 1.352(9) . ?
C75 C74 1.381(8) . ?
C87 H87 0.9500 . ?
C87 C86 1.354(8) . ?
C87 C88 1.370(8) . ?
C90 H90 0.9500 . ?
C90 C89 1.379(8) . ?
C93 H93 0.9500 . ?
C93 C92 1.454(8) . ?
C93 C94 1.328(8) . ?
C72 H72 0.9500 . ?
C72 C73 1.413(8) . ?
C72 C71 1.357(9) . ?
C77 H77 0.9500 . ?
C77 C76 1.431(8) . ?
C77 C78 1.372(8) . ?
C92 H92 0.9500 . ?
C92 C91 1.322(9) . ?
C76 H76 0.9500 . ?
C69 C74 1.409(8) . ?
C69 C68 1.503(8) . ?
C69 C70 1.335(8) . ?
C95 C96 1.395(8) . ?
C95 C94 1.406(8) . ?
C95 C100 1.392(8) . ?
C78 C73 1.425(8) . ?
C78 C79 1.500(7) . ?
C73 C74 1.417(7) . ?
C96 C97 1.454(9) . ?
C96 C91 1.422(9) . ?
C97 H97 0.9500 . ?
C97 C98 1.331(9) . ?
C100 C99 1.370(9) . ?
C100 C101 1.472(9) . ?
C91 C89 1.499(8) . ?
C89 C88 1.422(8) . ?
C99 H99 0.9500 . ?
C99 C98 1.405(9) . ?
C71 H71 0.9500 . ?
C71 C70 1.413(8) . ?
C88 H88 0.9500 . ?
C70 H70 0.9500 . ?
C98 H98 0.9500 . ?

loop_
_geom_torsion_atom_site_label_1
_geom_torsion_atom_site_label_2
_geom_torsion_atom_site_label_3
_geom_torsion_atom_site_label_4
_geom_torsion
_geom_torsion_site_symmetry_1
_geom_torsion_site_symmetry_2
_geom_torsion_site_symmetry_3
_geom_torsion_site_symmetry_4
_geom_torsion_publ_flag
N2 C27 C28 C29 178.8(5) . . . . ?
N2 C27 C28 C33 -0.3(6) . . . . ?
N2 C27 C26 C25 -179.9(6) . . . . ?
O3 C67 C66 C61 177.6(10) . . . . ?
O3 C67 C66 C65 2.4(19) . . . . ?
O1 C1 C2 C11 -168.4(12) . . . . ?
O1 C1 C2 C3 9(2) . . . . ?
N5 N6 C35 C40 164.3(6) . . . . ?
N5 N6 C35 C36 -21.3(13) . . . . ?
N5 N6 C45 C41 -164.3(6) . . . . ?
N5 N6 C45 C44 13.3(12) . . . . ?
N5 C15 C14 C13 178.4(9) . . . . ?
C29 C24 C25 C26 0.6(9) . . . . ?
C29 C24 C22 C21 -43.9(9) . . . . ?
C29 C24 C22 C23 140.7(6) . . . . ?
C29 C30 C31 C32 2.9(10) . . . . ?
C18 C23 C22 C24 173.4(6) . . . . ?
C18 C23 C22 C21 -2.1(10) . . . . ?
C18 C16 C15 N5 4.6(10) . . . . ?
C18 C16 C15 C14 -175.0(9) . . . . ?
N4 C67 C66 C61 -0.2(9) . . . . ?
N4 C67 C66 C65 -175.4(10) . . . . ?
N4 C60 C59 C58 -177.7(9) . . . . ?
C24 C29 C28 C33 -179.2(5) . . . . ?
C24 C29 C28 C27 1.8(8) . . . . ?
C24 C29 C30 C31 178.7(6) . . . . ?
C24 C25 C26 C27 0.8(9) . . . . ?
C27 N2 C34 O2 179.4(6) . . . . ?
C27 N2 C34 C33 0.0(6) . . . . ?
N6 N5 C19 C18 176.3(7) . . . . ?
N6 N5 C19 C20 -4.0(13) . . . . ?
N6 N5 C15 C16 -177.6(7) . . . . ?
N6 N5 C15 C14 1.9(15) . . . . ?
N6 C35 C36 C37 -175.5(8) . . . . ?
N6 C45 C44 C43 179.9(8) . . . . ?
C21 C20 C19 N5 175.9(7) . . . . ?
C21 C20 C19 C18 -4.4(11) . . . . ?
C25 C24 C22 C21 134.0(7) . . . . ?
C25 C24 C22 C23 -41.5(9) . . . . ?
C28 C29 C24 C25 -1.8(8) . . . . ?
C28 C29 C24 C22 176.0(5) . . . . ?
C28 C29 C30 C31 -3.6(9) . . . . ?
C28 C33 C34 O2 -179.6(6) . . . . ?
C28 C33 C34 N2 -0.2(6) . . . . ?
C28 C33 C32 C31 -0.2(10) . . . . ?
C28 C27 C26 C25 -0.9(9) . . . . ?
C34 N2 C27 C28 0.1(6) . . . . ?
C34 N2 C27 C26 179.2(7) . . . . ?
C34 C33 C28 C29 -178.8(5) . . . . ?
C34 C33 C28 C27 0.3(7) . . . . ?
C34 C33 C32 C31 177.0(6) . . . . ?
C26 C27 C28 C29 -0.4(9) . . . . ?
C26 C27 C28 C33 -179.5(6) . . . . ?
C20 C21 C22 C24 -175.0(6) . . . . ?
C20 C21 C22 C23 0.3(10) . . . . ?
C30 C29 C24 C25 175.8(6) . . . . ?
C30 C29 C24 C22 -6.3(10) . . . . ?
C30 C29 C28 C33 2.8(8) . . . . ?
C30 C29 C28 C27 -176.2(5) . . . . ?
C30 C31 C32 C33 -0.9(11) . . . . ?
C23 C18 C19 N5 -177.5(7) . . . . ?
C23 C18 C19 C20 2.8(12) . . . . ?
C23 C18 C16 C17 1.0(17) . . . . ?
C23 C18 C16 C15 174.0(8) . . . . ?
C40 C41 C45 N6 2.5(8) . . . . ?
C40 C41 C45 C44 -175.4(8) . . . . ?
C40 C41 C42 C102 175.4(9) . . . . ?
C40 C35 C36 C37 -1.8(13) . . . . ?
C40 C39 C38 C57 177.6(9) . . . . ?
C40 C39 C38 C37 -4.1(15) . . . . ?
C41 C40 C35 N6 -3.8(9) . . . . ?
C41 C40 C35 C36 -178.8(8) . . . . ?
C41 C40 C39 C38 -177.8(9) . . . . ?
C41 C45 C44 C43 -2.8(13) . . . . ?
C41 C42 C102 C46 -175.1(8) . . . . ?
C41 C42 C102 C43 2.3(14) . . . . ?
C19 N5 N6 C35 101.6(9) . . . . ?
C19 N5 N6 C45 -101.7(9) . . . . ?
C19 N5 C15 C16 -4.9(10) . . . . ?
C19 N5 C15 C14 174.6(9) . . . . ?
C19 C18 C23 C22 0.6(11) . . . . ?
C19 C18 C16 C17 -175.6(10) . . . . ?
C19 C18 C16 C15 -2.6(10) . . . . ?
C22 C24 C25 C26 -177.3(5) . . . . ?
C22 C21 C20 C19 2.8(10) . . . . ?
C35 N6 C45 C41 -5.1(8) . . . . ?
C35 N6 C45 C44 172.6(8) . . . . ?
C35 C40 C41 C45 0.7(9) . . . . ?
C35 C40 C41 C42 -178.1(9) . . . . ?
C35 C40 C39 C38 1.0(14) . . . . ?
C35 C36 C37 C38 -1.6(15) . . . . ?
N1 C10 C9 C8 175.0(7) . . . . ?
N1 C10 C11 C2 2.4(9) . . . . ?
N1 C10 C11 C6 -177.5(7) . . . . ?
N1 C1 C2 C11 1.1(10) . . . . ?
N1 C1 C2 C3 178.9(10) . . . . ?
C67 N4 C60 C61 -0.3(10) . . . . ?
C67 N4 C60 C59 178.8(10) . . . . ?
C67 C66 C65 C64 177.0(9) . . . . ?
C32 C33 C28 C29 -0.9(10) . . . . ?
C32 C33 C28 C27 178.2(6) . . . . ?
C32 C33 C34 O2 2.9(12) . . . . ?
C32 C33 C34 N2 -177.7(7) . . . . ?
C17 C16 C15 N5 179.0(8) . . . . ?
C17 C16 C15 C14 -0.6(14) . . . . ?
C17 C12 C13 C14 -0.2(16) . . . . ?
C17 C12 C7 C8 -46.2(12) . . . . ?
C17 C12 C7 C6 136.4(9) . . . . ?
C52 C53 C54 C55 0.1(13) . . . . ?
C52 C51 C46 C47 173.8(8) . . . . ?
C52 C51 C46 C102 -3.4(13) . . . . ?
C16 C18 C23 C22 -175.7(8) . . . . ?
C16 C18 C19 N5 -0.4(9) . . . . ?
C16 C18 C19 C20 179.9(7) . . . . ?
C16 C17 C12 C13 -2.7(15) . . . . ?
C16 C17 C12 C7 170.9(9) . . . . ?
C16 C15 C14 C13 -2.2(15) . . . . ?
C45 N6 C35 C40 5.6(9) . . . . ?
C45 N6 C35 C36 180.0(9) . . . . ?
C45 C41 C42 C102 -3.3(13) . . . . ?
C45 C44 C43 C102 1.6(14) . . . . ?
C53 C52 C51 C50 -1.8(10) . . . . ?
C53 C52 C51 C46 -176.4(8) . . . . ?
C8 C7 C6 C5 179.1(8) . . . . ?
C8 C7 C6 C11 -0.9(11) . . . . ?
C47 C48 C49 C50 -1.1(12) . . . . ?
C47 C48 C49 N3 -174.7(10) . . . . ?
C47 C46 C102 C42 128.7(10) . . . . ?
C47 C46 C102 C43 -48.6(12) . . . . ?
C44 C43 C102 C42 -1.4(15) . . . . ?
C44 C43 C102 C46 176.0(8) . . . . ?
C10 N1 C1 O1 173.0(7) . . . . ?
C10 N1 C1 C2 0.3(9) . . . . ?
C10 C11 C6 C5 -179.4(8) . . . . ?
C10 C11 C6 C7 0.6(12) . . . . ?
C36 C37 C38 C39 4.7(16) . . . . ?
C36 C37 C38 C57 -177.1(10) . . . . ?
C50 C55 C54 C53 -0.7(13) . . . . ?
C50 C55 C56 O4 -177.2(12) . . . . ?
C50 C55 C56 N3 0.4(10) . . . . ?
C50 C51 C46 C47 -0.8(12) . . . . ?
C50 C51 C46 C102 -178.0(6) . . . . ?
C62 C61 C60 N4 178.8(7) . . . . ?
C62 C61 C60 C59 -0.4(13) . . . . ?
C62 C61 C66 C67 -178.6(7) . . . . ?
C62 C61 C66 C65 -2.4(14) . . . . ?
C62 C57 C38 C39 122.2(11) . . . . ?
C62 C57 C38 C37 -56.1(14) . . . . ?
C62 C57 C58 C59 -0.4(13) . . . . ?
C62 C63 C64 C65 0.5(13) . . . . ?
C42 C41 C45 N6 -178.5(7) . . . . ?
C42 C41 C45 C44 3.7(12) . . . . ?
C61 C62 C57 C38 -177.8(6) . . . . ?
C61 C62 C57 C58 1.2(12) . . . . ?
C61 C62 C63 C64 -0.5(11) . . . . ?
C61 C60 C59 C58 1.2(13) . . . . ?
C61 C66 C65 C64 2.3(14) . . . . ?
C9 C8 C7 C12 -179.9(7) . . . . ?
C9 C8 C7 C6 -2.7(13) . . . . ?
C9 C10 C11 C2 -176.6(8) . . . . ?
C9 C10 C11 C6 3.5(14) . . . . ?
C15 N5 N6 C35 -86.5(11) . . . . ?
C15 N5 N6 C45 70.2(10) . . . . ?
C15 N5 C19 C18 3.4(9) . . . . ?
C15 N5 C19 C20 -176.9(8) . . . . ?
C15 C14 C13 C12 2.6(15) . . . . ?
C39 C40 C41 C45 179.6(9) . . . . ?
C39 C40 C41 C42 0.8(17) . . . . ?
C39 C40 C35 N6 177.2(8) . . . . ?
C39 C40 C35 C36 2.1(13) . . . . ?
C55 C50 C49 N3 -1.2(10) . . . . ?
C55 C50 C49 C48 -176.5(7) . . . . ?
C55 C50 C51 C52 1.4(11) . . . . ?
C55 C50 C51 C46 177.3(7) . . . . ?
C60 N4 C67 O3 -177.8(9) . . . . ?
C60 N4 C67 C66 0.3(10) . . . . ?
C60 C61 C66 C67 0.0(9) . . . . ?
C60 C61 C66 C65 176.2(8) . . . . ?
C48 C47 C46 C51 2.3(14) . . . . ?
C48 C47 C46 C102 179.4(7) . . . . ?
C57 C62 C61 C60 -0.9(11) . . . . ?
C57 C62 C61 C66 177.6(8) . . . . ?
C57 C62 C63 C64 -176.1(9) . . . . ?
C57 C58 C59 C60 -0.9(13) . . . . ?
C49 C50 C55 C54 179.1(9) . . . . ?
C49 C50 C55 C56 0.5(10) . . . . ?
C49 C50 C51 C52 -177.7(8) . . . . ?
C49 C50 C51 C46 -1.8(12) . . . . ?
C49 N3 C56 O4 177.2(8) . . . . ?
C49 N3 C56 C55 -1.1(10) . . . . ?
C1 N1 C10 C9 177.3(9) . . . . ?
C1 N1 C10 C11 -1.6(8) . . . . ?
C1 C2 C11 C10 -2.3(10) . . . . ?
C1 C2 C11 C6 177.7(7) . . . . ?
C1 C2 C3 C4 -178.4(10) . . . . ?
C2 C11 C6 C5 0.7(12) . . . . ?
C2 C11 C6 C7 -179.3(7) . . . . ?
C2 C3 C4 C5 1.9(17) . . . . ?
C51 C52 C53 C54 1.2(12) . . . . ?
C51 C50 C55 C54 -0.1(14) . . . . ?
C51 C50 C55 C56 -178.7(7) . . . . ?
C51 C50 C49 N3 178.0(7) . . . . ?
C51 C50 C49 C48 2.7(13) . . . . ?
C51 C46 C102 C42 -53.9(11) . . . . ?
C51 C46 C102 C43 128.7(9) . . . . ?
C12 C17 C16 C18 175.5(10) . . . . ?
C12 C17 C16 C15 3.0(13) . . . . ?
C12 C7 C6 C5 -3.6(13) . . . . ?
C12 C7 C6 C11 176.4(7) . . . . ?
C13 C12 C7 C8 127.3(11) . . . . ?
C13 C12 C7 C6 -50.1(13) . . . . ?
C11 C10 C9 C8 -6.4(12) . . . . ?
C11 C2 C3 C4 -0.7(15) . . . . ?
C46 C47 C48 C49 -1.2(13) . . . . ?
C54 C55 C56 O4 4(2) . . . . ?
C54 C55 C56 N3 -178.1(9) . . . . ?
C63 C62 C61 C60 -177.0(7) . . . . ?
C63 C62 C61 C66 1.5(11) . . . . ?
C63 C62 C57 C38 -2.3(13) . . . . ?
C63 C62 C57 C58 176.7(7) . . . . ?
C63 C64 C65 C66 -1.4(15) . . . . ?
C38 C57 C58 C59 178.7(7) . . . . ?
C58 C57 C38 C39 -56.9(12) . . . . ?
C58 C57 C38 C37 124.8(11) . . . . ?
C66 C61 C60 N4 0.1(10) . . . . ?
C66 C61 C60 C59 -179.0(8) . . . . ?
C7 C8 C9 C10 6.1(12) . . . . ?
C7 C12 C13 C14 -173.5(10) . . . . ?
C6 C5 C4 C3 -1.8(15) . . . . ?
C56 C55 C54 C53 177.6(8) . . . . ?
C56 N3 C49 C50 1.4(11) . . . . ?
C56 N3 C49 C48 175.5(10) . . . . ?
C3 C2 C11 C10 179.4(8) . . . . ?
C3 C2 C11 C6 -0.7(12) . . . . ?
C4 C5 C6 C11 0.6(13) . . . . ?
C4 C5 C6 C7 -179.4(9) . . . . ?
N8 C75 C76 C77 -178.8(5) . . . . ?
N8 C75 C74 C69 -0.1(6) . . . . ?
N8 C75 C74 C73 178.8(5) . . . . ?
N9 N9 C82 C83 169.8(4) 2_756 . . . ?
N9 N9 C82 C81 -11.4(9) 2_756 . . . ?
N9 N9 C86 C85 -170.7(5) 2_756 . . . ?
N9 N9 C86 C87 10.5(9) 2_756 . . . ?
C83 C85 C90 C89 -179.6(6) . . . . ?
C83 C85 C86 N9 2.3(6) . . . . ?
C83 C85 C86 C87 -178.7(5) . . . . ?
C83 C84 C79 C80 -2.4(8) . . . . ?
C83 C84 C79 C78 175.1(5) . . . . ?
C85 C83 C84 C79 -178.9(6) . . . . ?
C85 C83 C82 N9 0.0(6) . . . . ?
C85 C83 C82 C81 -178.9(5) . . . . ?
C85 C90 C89 C91 176.1(6) . . . . ?
C85 C90 C89 C88 -0.8(9) . . . . ?
C81 C80 C79 C84 1.6(9) . . . . ?
C81 C80 C79 C78 -175.8(6) . . . . ?
C84 C83 C85 C90 -3.2(11) . . . . ?
C84 C83 C85 C86 178.6(6) . . . . ?
C84 C83 C82 N9 180.0(5) . . . . ?
C84 C83 C82 C81 1.0(8) . . . . ?
C80 C81 C82 N9 179.5(5) . . . . ?
C80 C81 C82 C83 -1.8(8) . . . . ?
C75 N8 C68 O6 179.0(5) . . . . ?
C75 N8 C68 C69 -0.4(6) . . . . ?
C90 C85 C86 N9 -176.1(5) . . . . ?
C90 C85 C86 C87 2.8(9) . . . . ?
C90 C89 C88 C87 2.2(10) . . . . ?
C93 C92 C91 C96 -0.8(10) . . . . ?
C93 C92 C91 C89 -178.5(5) . . . . ?
C72 C73 C74 C75 -175.8(5) . . . . ?
C72 C73 C74 C69 3.0(7) . . . . ?
C72 C71 C70 C69 -0.6(9) . . . . ?
C77 C78 C73 C72 175.4(5) . . . . ?
C77 C78 C73 C74 0.3(7) . . . . ?
C77 C78 C79 C84 -47.1(8) . . . . ?
C77 C78 C79 C80 130.4(6) . . . . ?
C92 C93 C94 N7 -179.0(6) . . . . ?
C92 C93 C94 C95 -0.2(9) . . . . ?
C92 C91 C89 C90 128.9(7) . . . . ?
C92 C91 C89 C88 -54.3(9) . . . . ?
C76 C75 C74 C69 -179.2(5) . . . . ?
C76 C75 C74 C73 -0.3(8) . . . . ?
C76 C77 C78 C73 -0.6(9) . . . . ?
C76 C77 C78 C79 179.2(5) . . . . ?
C95 C96 C97 C98 -0.6(9) . . . . ?
C95 C96 C91 C92 0.0(8) . . . . ?
C95 C96 C91 C89 177.8(5) . . . . ?
C95 C100 C99 C98 -0.9(9) . . . . ?
C95 C100 C101 O5 179.9(7) . . . . ?
C95 C100 C101 N7 -1.5(7) . . . . ?
C82 N9 C86 C85 -2.4(6) . . . . ?
C82 N9 C86 C87 178.8(6) . . . . ?
C82 C83 C85 C90 176.8(6) . . . . ?
C82 C83 C85 C86 -1.4(6) . . . . ?
C82 C83 C84 C79 1.1(8) . . . . ?
C82 C81 C80 C79 0.5(9) . . . . ?
C78 C77 C76 C75 0.5(9) . . . . ?
C78 C73 C74 C75 0.2(8) . . . . ?
C78 C73 C74 C69 179.0(5) . . . . ?
C73 C72 C71 C70 1.2(9) . . . . ?
C73 C78 C79 C84 132.8(6) . . . . ?
C73 C78 C79 C80 -49.8(8) . . . . ?
C86 N9 C82 C83 1.5(6) . . . . ?
C86 N9 C82 C81 -179.7(6) . . . . ?
C86 C85 C90 C89 -1.6(9) . . . . ?
C86 C87 C88 C89 -1.1(10) . . . . ?
C74 C75 C76 C77 0.0(9) . . . . ?
C74 C69 C68 O6 -179.0(5) . . . . ?
C74 C69 C68 N8 0.3(6) . . . . ?
C74 C69 C70 C71 1.2(8) . . . . ?
C79 C78 C73 C72 -4.5(9) . . . . ?
C79 C78 C73 C74 -179.6(4) . . . . ?
C68 N8 C75 C76 179.3(6) . . . . ?
C68 N8 C75 C74 0.4(6) . . . . ?
C68 C69 C74 C75 -0.1(6) . . . . ?
C68 C69 C74 C73 -179.0(5) . . . . ?
C68 C69 C70 C71 176.2(6) . . . . ?
C96 C95 C94 N7 178.6(5) . . . . ?
C96 C95 C94 C93 -0.5(9) . . . . ?
C96 C95 C100 C99 -0.8(10) . . . . ?
C96 C95 C100 C101 -177.3(6) . . . . ?
C96 C97 C98 C99 -1.0(11) . . . . ?
C96 C91 C89 C90 -48.8(8) . . . . ?
C96 C91 C89 C88 128.0(7) . . . . ?
C97 C96 C91 C92 175.9(6) . . . . ?
C97 C96 C91 C89 -6.4(10) . . . . ?
C94 N7 C101 O5 -179.3(6) . . . . ?
C94 N7 C101 C100 2.1(7) . . . . ?
C94 C93 C92 C91 0.9(9) . . . . ?
C94 C95 C96 C97 -175.9(6) . . . . ?
C94 C95 C96 C91 0.6(9) . . . . ?
C94 C95 C100 C99 176.9(6) . . . . ?
C94 C95 C100 C101 0.4(7) . . . . ?
C100 C95 C96 C97 1.6(9) . . . . ?
C100 C95 C96 C91 178.1(6) . . . . ?
C100 C95 C94 N7 0.8(7) . . . . ?
C100 C95 C94 C93 -178.3(6) . . . . ?
C100 C99 C98 C97 1.8(10) . . . . ?
C91 C96 C97 C98 -176.6(6) . . . . ?
C91 C89 C88 C87 -174.6(6) . . . . ?
C99 C100 C101 O5 4.1(13) . . . . ?
C99 C100 C101 N7 -177.3(7) . . . . ?
C71 C72 C73 C78 -177.4(6) . . . . ?
C71 C72 C73 C74 -2.3(8) . . . . ?
C88 C87 C86 N9 177.3(6) . . . . ?
C88 C87 C86 C85 -1.4(9) . . . . ?
C70 C69 C74 C75 176.3(5) . . . . ?
C70 C69 C74 C73 -2.6(8) . . . . ?
C70 C69 C68 O6 5.4(11) . . . . ?
C70 C69 C68 N8 -175.2(6) . . . . ?
C101 N7 C94 C93 177.1(7) . . . . ?
C101 N7 C94 C95 -1.8(7) . . . . ?
C101 C100 C99 C98 174.4(7) . . . . ?
